data_4338390
loop_
_publ_author_name
'Lei, Hechang'
'Yamaura, Jun-Ichi'
'Guo, Jiangang'
'Qi, Yanpeng'
'Toda, Yoshitake'
'Hosono, Hideo'

_publ_section_title
;
 Layered Compounds BaM2Ge4Ch6 (M = Rh, Ir and Ch = S, Se) with Pyrite-Type
 Building Blocks and Ge-Ch Heteromolecule-Like Anions.
;
_journal_issue 11
_journal_name_full 'Inorganic chemistry'
_journal_page_first 5684
_journal_page_last 5691
_journal_paper_doi 10.1021/ic500437k
_journal_volume 53
_journal_year 2014
_chemical_formula_sum 'Ba Ge4 Rh2 S6'
_chemical_formula_weight 825.88
_chemical_name_systematic
;
 ?
;
_space_group_IT_number 61
_symmetry_cell_setting orthorhombic
_symmetry_Int_Tables_number 61
_symmetry_space_group_name_Hall '-P 2ac 2ab'
_symmetry_space_group_name_H-M 'P b c a'
_atom_sites_solution_primary direct
_atom_sites_solution_secondary difmap
_audit_creation_method SHELXL-97
_cell_angle_alpha 90.00
_cell_angle_beta 90.00
_cell_angle_gamma 90.00
_cell_formula_units_Z 4
_cell_length_a 5.95124(11)
_cell_length_b 5.89412(11)
_cell_length_c 29.2011(5)
_cell_measurement_reflns_used 12779
_cell_measurement_temperature 293(2)
_cell_measurement_theta_max 45.00
_cell_measurement_theta_min 3.20
_cell_volume 1024.30(3)
_computing_cell_refinement 'RAPID AUTO 2.40 (Rigaku 2006)'
_computing_data_collection 'R-AXIS RAPID-II (RIGAKU)'
_computing_data_reduction 'RAPID AUTO 2.40 (Rigaku 2006)'
_computing_molecular_graphics 'VESTA3 (Momma, 2013)'
_computing_publication_material 'SHELXL97 (Sheldrick, 1997)'
_computing_structure_refinement 'SHELXL97 (Sheldrick, 1997)'
_computing_structure_solution 'Superflip (Palatinus, 2007)'
_diffrn_ambient_temperature 293(2)
_diffrn_measured_fraction_theta_full 0.909
_diffrn_measured_fraction_theta_max 0.909
_diffrn_measurement_device_type 'imaging plate'
_diffrn_measurement_method \w
_diffrn_radiation_monochromator 'confocal mirror'
_diffrn_radiation_source 'rotating anode'
_diffrn_radiation_type MoK\a
_diffrn_radiation_wavelength 0.71075
_diffrn_reflns_av_R_equivalents 0.0202
_diffrn_reflns_av_sigmaI/netI 0.0249
_diffrn_reflns_limit_h_max 9
_diffrn_reflns_limit_h_min -11
_diffrn_reflns_limit_k_max 6
_diffrn_reflns_limit_k_min -11
_diffrn_reflns_limit_l_max 48
_diffrn_reflns_limit_l_min -47
_diffrn_reflns_number 12779
_diffrn_reflns_theta_full 45.00
_diffrn_reflns_theta_max 45.00
_diffrn_reflns_theta_min 3.70
_exptl_absorpt_coefficient_mu 19.659
_exptl_absorpt_correction_T_max 0.9990
_exptl_absorpt_correction_T_min 0.8977
_exptl_absorpt_correction_type multi-scan
_exptl_absorpt_process_details 'RAPID AUTO 2.40 (Rigaku 2006)'
_exptl_crystal_colour black
_exptl_crystal_density_diffrn 5.356
_exptl_crystal_density_method 'not measured'
_exptl_crystal_description block
_exptl_crystal_F_000 1480
_exptl_crystal_size_max 0.06
_exptl_crystal_size_mid 0.05
_exptl_crystal_size_min 0.04
_refine_diff_density_max 1.287
_refine_diff_density_min -1.818
_refine_diff_density_rms 0.313
_refine_ls_extinction_coef 0.00073(5)
_refine_ls_extinction_expression Fc^*^=kFc[1+0.001xFc^2^\l^3^/sin(2\q)]^-1/4^
_refine_ls_extinction_method SHELXL
_refine_ls_goodness_of_fit_ref 1.034
_refine_ls_matrix_type full
_refine_ls_number_parameters 62
_refine_ls_number_reflns 3836
_refine_ls_number_restraints 0
_refine_ls_restrained_S_all 1.034
_refine_ls_R_factor_all 0.0370
_refine_ls_R_factor_gt 0.0240
_refine_ls_shift/su_max 0.001
_refine_ls_shift/su_mean 0.000
_refine_ls_structure_factor_coef Fsqd
_refine_ls_weighting_details 'calc w=1/[\s^2^(Fo^2^)+(0.0206P)^2^+1.6988P] where P=(Fo^2^+2Fc^2^)/3'
_refine_ls_weighting_scheme calc
_refine_ls_wR_factor_gt 0.0446
_refine_ls_wR_factor_ref 0.0494
_reflns_number_gt 3105
_reflns_number_total 3836
_reflns_threshold_expression >2sigma(I)
_cod_data_source_file ic500437k_si_002.cif
_cod_data_source_block shelxl
_cod_depositor_comments 'Adding full bibliography for 4338390.cif.'
_cod_database_code 4338390

loop_
_symmetry_equiv_pos_as_xyz
'x, y, z'
'-x+1/2, y+1/2, z'
'x, -y+1/2, z+1/2'
'-x+1/2, -y, z+1/2'
'-x, -y, -z'
'x-1/2, -y-1/2, -z'
'-x, y-1/2, -z-1/2'
'x-1/2, y, -z-1/2'

loop_
_atom_site_label
_atom_site_type_symbol
_atom_site_fract_x
_atom_site_fract_y
_atom_site_fract_z
_atom_site_U_iso_or_equiv
_atom_site_adp_type
_atom_site_occupancy
_atom_site_symmetry_multiplicity
_atom_site_calc_flag
_atom_site_refinement_flags
Ba1 Ba 0.0000 0.0000 0.0000 0.01033(3) Uani 1 2 d S
Rh1 Rh 0.00302(2) 0.50948(2) 0.200697(5) 0.00407(3) Uani 1 1 d .
Ge1 Ge 0.37941(3) 0.38733(3) 0.184156(7) 0.00560(4) Uani 1 1 d .
Ge2 Ge 0.08079(3) 0.91701(4) 0.376698(7) 0.00702(4) Uani 1 1 d .
S1 S 0.11946(7) 0.62410(7) 0.276722(15) 0.00515(7) Uani 1 1 d .
S2 S 0.03560(8) 0.50918(8) 0.386901(17) 0.00722(7) Uani 1 1 d .
S3 S 0.00525(8) 0.49642(8) 0.051398(18) 0.00925(8) Uani 1 1 d .

loop_
_atom_site_aniso_label
_atom_site_aniso_U_11
_atom_site_aniso_U_22
_atom_site_aniso_U_33
_atom_site_aniso_U_23
_atom_site_aniso_U_13
_atom_site_aniso_U_12
Ba1 0.01028(6) 0.00965(6) 0.01106(7) -0.00053(5) 0.00036(5) 0.00003(5)
Rh1 0.00407(4) 0.00393(5) 0.00421(6) 0.00007(4) -0.00009(3) -0.00002(4)
Ge1 0.00495(6) 0.00483(7) 0.00703(8) 0.00025(6) 0.00010(5) 0.00047(5)
Ge2 0.00807(7) 0.00835(8) 0.00463(8) 0.00023(6) -0.00042(6) 0.00025(6)
S1 0.00517(14) 0.00496(15) 0.00531(16) -0.00026(13) -0.00009(11) -0.00006(12)
S2 0.00791(15) 0.00740(16) 0.00635(17) -0.00024(14) -0.00012(12) 0.00006(13)
S3 0.01131(18) 0.01019(18) 0.00626(19) 0.00124(15) 0.00181(13) -0.00005(14)

loop_
_atom_type_symbol
_atom_type_description
_atom_type_scat_dispersion_real
_atom_type_scat_dispersion_imag
_atom_type_scat_source
Ba Ba -0.3244 2.2819 'International Tables Vol C Tables 4.2.6.8 and 6.1.1.4'
Rh Rh -1.1178 0.9187 'International Tables Vol C Tables 4.2.6.8 and 6.1.1.4'
Ge Ge 0.1547 1.8001 'International Tables Vol C Tables 4.2.6.8 and 6.1.1.4'
S S 0.1246 0.1234 'International Tables Vol C Tables 4.2.6.8 and 6.1.1.4'

loop_
_geom_angle_atom_site_label_1
_geom_angle_atom_site_label_2
_geom_angle_atom_site_label_3
_geom_angle
_geom_angle_site_symmetry_1
_geom_angle_site_symmetry_3
S3 Ba1 S3 180.000(16) 5 .
S3 Ba1 S3 77.875(13) 5 6_565
S3 Ba1 S3 102.125(13) . 6_565
S3 Ba1 S3 102.125(13) 5 2_545
S3 Ba1 S3 77.875(13) . 2_545
S3 Ba1 S3 180.000(16) 6_565 2_545
S3 Ba1 S2 117.991(12) 5 7_556
S3 Ba1 S2 62.009(12) . 7_556
S3 Ba1 S2 113.329(12) 6_565 7_556
S3 Ba1 S2 66.671(12) 2_545 7_556
S3 Ba1 S2 62.009(12) 5 3_554
S3 Ba1 S2 117.991(12) . 3_554
S3 Ba1 S2 66.671(12) 6_565 3_554
S3 Ba1 S2 113.329(12) 2_545 3_554
S2 Ba1 S2 180.0 7_556 3_554
S3 Ba1 S3 53.990(16) 5 1_545
S3 Ba1 S3 126.010(16) . 1_545
S3 Ba1 S3 102.650(12) 6_565 1_545
S3 Ba1 S3 77.350(12) 2_545 1_545
S2 Ba1 S3 64.211(12) 7_556 1_545
S2 Ba1 S3 115.789(12) 3_554 1_545
S3 Ba1 S3 126.010(16) 5 5_565
S3 Ba1 S3 53.990(16) . 5_565
S3 Ba1 S3 77.350(12) 6_565 5_565
S3 Ba1 S3 102.650(12) 2_545 5_565
S2 Ba1 S3 115.789(12) 7_556 5_565
S2 Ba1 S3 64.211(12) 3_554 5_565
S3 Ba1 S3 180.000(16) 1_545 5_565
S3 Ba1 S3 79.063(12) 5 6_665
S3 Ba1 S3 100.937(12) . 6_665
S3 Ba1 S3 126.459(16) 6_565 6_665
S3 Ba1 S3 53.541(16) 2_545 6_665
S2 Ba1 S3 120.185(12) 7_556 6_665
S2 Ba1 S3 59.815(12) 3_554 6_665
S3 Ba1 S3 101.462(12) 1_545 6_665
S3 Ba1 S3 78.538(12) 5_565 6_665
S3 Ba1 S3 100.937(12) 5 2_445
S3 Ba1 S3 79.063(12) . 2_445
S3 Ba1 S3 53.541(16) 6_565 2_445
S3 Ba1 S3 126.459(16) 2_545 2_445
S2 Ba1 S3 59.815(12) 7_556 2_445
S2 Ba1 S3 120.185(12) 3_554 2_445
S3 Ba1 S3 78.538(12) 1_545 2_445
S3 Ba1 S3 101.462(12) 5_565 2_445
S3 Ba1 S3 180.000(18) 6_665 2_445
S3 Ba1 Ba1 50.740(8) 5 2_445
S3 Ba1 Ba1 129.260(8) . 2_445
S3 Ba1 Ba1 51.060(8) 6_565 2_445
S3 Ba1 Ba1 128.940(8) 2_545 2_445
S2 Ba1 Ba1 88.053(8) 7_556 2_445
S2 Ba1 Ba1 91.947(8) 3_554 2_445
S3 Ba1 Ba1 51.591(8) 1_545 2_445
S3 Ba1 Ba1 128.409(8) 5_565 2_445
S3 Ba1 Ba1 129.801(8) 6_665 2_445
S3 Ba1 Ba1 50.199(8) 2_445 2_445
S3 Ba1 Ba1 129.260(8) 5 2
S3 Ba1 Ba1 50.740(8) . 2
S3 Ba1 Ba1 128.940(8) 6_565 2
S3 Ba1 Ba1 51.060(8) 2_545 2
S2 Ba1 Ba1 91.947(8) 7_556 2
S2 Ba1 Ba1 88.053(8) 3_554 2
S3 Ba1 Ba1 128.409(8) 1_545 2
S3 Ba1 Ba1 51.591(8) 5_565 2
S3 Ba1 Ba1 50.199(8) 6_665 2
S3 Ba1 Ba1 129.801(8) 2_445 2
Ba1 Ba1 Ba1 180.0 2_445 2
Ge2 Rh1 Ge1 94.768(8) 7_556 2
Ge2 Rh1 Ge1 86.318(8) 7_556 .
Ge1 Rh1 Ge1 88.026(6) 2 .
Ge2 Rh1 S1 174.427(13) 7_556 .
Ge1 Rh1 S1 80.859(12) 2 .
Ge1 Rh1 S1 90.063(12) . .
Ge2 Rh1 S1 97.040(12) 7_556 8_556
Ge1 Rh1 S1 94.002(12) 2 8_556
Ge1 Rh1 S1 175.909(13) . 8_556
S1 Rh1 S1 86.757(11) . 8_556
Ge2 Rh1 S1 88.916(12) 7_556 7_556
Ge1 Rh1 S1 176.224(13) 2 7_556
Ge1 Rh1 S1 93.046(12) . 7_556
S1 Rh1 S1 95.514(12) . 7_556
S1 Rh1 S1 84.707(11) 8_556 7_556
S1 Ge1 Rh1 106.488(14) 8_656 2_545
S1 Ge1 S2 90.419(17) 8_656 8_656
Rh1 Ge1 S2 110.079(14) 2_545 8_656
S1 Ge1 Rh1 107.302(13) 8_656 .
Rh1 Ge1 Rh1 120.864(9) 2_545 .
S2 Ge1 Rh1 116.633(14) 8_656 .
S3 Ge2 S2 93.169(19) 7_566 2
S3 Ge2 Rh1 143.652(16) 7_566 7_566
S2 Ge2 Rh1 105.636(15) 2 7_566
S3 Ge2 S2 93.849(19) 7_566 .
S2 Ge2 S2 108.519(17) 2 .
Rh1 Ge2 S2 108.611(15) 7_566 .
Ge1 S1 Rh1 96.215(16) 8_556 .
Ge1 S1 Rh1 105.983(18) 8_556 8_656
Rh1 S1 Rh1 115.647(17) . 8_656
Ge1 S1 Rh1 103.977(17) 8_556 7_566
Rh1 S1 Rh1 114.580(17) . 7_566
Rh1 S1 Rh1 116.875(17) 8_656 7_566
Ge2 S2 Ge1 101.388(19) 2_545 8_556
Ge2 S2 Ge2 96.005(17) 2_545 .
Ge1 S2 Ge2 103.52(2) 8_556 .
Ge2 S2 Ba1 100.585(17) 2_545 3
Ge1 S2 Ba1 146.976(19) 8_556 3
Ge2 S2 Ba1 98.348(16) . 3
Ge2 S3 Ba1 104.054(17) 7_556 .
Ge2 S3 Ba1 129.71(2) 7_556 2
Ba1 S3 Ba1 78.865(11) . 2
Ge2 S3 Ba1 127.96(2) 7_556 1_565
Ba1 S3 Ba1 126.010(16) . 1_565
Ba1 S3 Ba1 78.332(10) 2 1_565
Ge2 S3 Ba1 102.603(16) 7_556 2_455
Ba1 S3 Ba1 78.069(11) . 2_455
Ba1 S3 Ba1 126.459(16) 2 2_455
Ba1 S3 Ba1 77.553(10) 1_565 2_455

loop_
_geom_bond_atom_site_label_1
_geom_bond_atom_site_label_2
_geom_bond_distance
_geom_bond_site_symmetry_2
Ba1 S3 3.2886(5) 5
Ba1 S3 3.2886(5) .
Ba1 S3 3.3049(5) 6_565
Ba1 S3 3.3049(5) 2_545
Ba1 S2 3.3099(5) 7_556
Ba1 S2 3.3099(5) 3_554
Ba1 S3 3.3262(5) 1_545
Ba1 S3 3.3262(5) 5_565
Ba1 S3 3.3607(5) 6_665
Ba1 S3 3.3607(5) 2_445
Rh1 Ge2 2.3777(2) 7_556
Rh1 Ge1 2.3839(2) 2
Rh1 Ge1 2.4019(2) .
Rh1 S1 2.4218(5) .
Rh1 S1 2.4701(4) 8_556
Rh1 S1 2.4750(5) 7_556
Ge1 S1 2.3008(5) 8_656
Ge1 Rh1 2.3839(2) 2_545
Ge1 S2 2.3844(5) 8_656
Ge2 S3 2.2113(5) 7_566
Ge2 S2 2.3655(5) 2
Ge2 Rh1 2.3777(2) 7_566
Ge2 S2 2.4371(5) .
S1 Ge1 2.3008(5) 8_556
S1 Rh1 2.4701(4) 8_656
S1 Rh1 2.4750(5) 7_566
S2 Ge2 2.3655(5) 2_545
S2 Ge1 2.3844(5) 8_556
S2 Ba1 3.3099(5) 3
S3 Ge2 2.2113(5) 7_556
S3 Ba1 3.3049(5) 2
S3 Ba1 3.3262(5) 1_565
S3 Ba1 3.3607(5) 2_455
